data_7030936
loop_
_publ_author_name
'Zamora, Matthew T.'
'Johnson, Kevin R. D.'
'H\"anninen, Mikko M'
'Hayes, Paul G.'

_publ_section_title
;
 Differences in the cyclometalation reactivity of
 bisphosphinimine-supported organo-rare earth complexes.
;
_journal_issue 28
_journal_name_full 'Dalton transactions (Cambridge, England : 2003)'
_journal_page_first 10739
_journal_page_last 10750
_journal_paper_doi 10.1039/c4dt00863d
_journal_volume 43
_journal_year 2014
_chemical_formula_moiety 'C54 H66 N3 P2 Si2 Y'
_chemical_formula_sum 'C54 H66 N3 P2 Si2 Y'
_chemical_formula_weight 964.12
_chemical_name_systematic
;
 ?
;
_space_group_crystal_system triclinic
_space_group_IT_number 2
_space_group_name_Hall '-P 1'
_space_group_name_H-M_alt 'P -1'
_symmetry_space_group_name_Hall '-P 1'
_symmetry_space_group_name_H-M 'P -1'
_atom_sites_solution_hydrogens geom
_atom_sites_solution_primary direct
_audit_creation_date 2014-03-03
_audit_creation_method
;
Olex2 1.2
(compiled 2014.02.28 svn.r2899 for OlexSys, GUI svn.r4781)
;
_cell_angle_alpha 84.8276(9)
_cell_angle_beta 78.9662(9)
_cell_angle_gamma 69.6098(9)
_cell_formula_units_Z 2
_cell_length_a 9.7370(7)
_cell_length_b 12.1842(9)
_cell_length_c 24.1371(18)
_cell_measurement_reflns_used 9912
_cell_measurement_temperature 173
_cell_measurement_theta_max 28.477
_cell_measurement_theta_min 2.361
_cell_volume 2633.7(3)
_computing_data_reduction 'SAINT v8.34A (Bruker, 2013)'
_computing_molecular_graphics 'Olex2 (Dolomanov et al., 2009)'
_computing_publication_material 'Olex2 (Dolomanov et al., 2009)'
_computing_structure_refinement 'ShelXL (Sheldrick, 2008)'
_computing_structure_solution 'ShelXS (Sheldrick, 2008)'
_diffrn_ambient_temperature 173
_diffrn_measured_fraction_theta_full 0.998
_diffrn_measured_fraction_theta_max 0.998
_diffrn_measurement_device_type 'Bruker APEX-II CCD'
_diffrn_measurement_method '\f and \w scans'
_diffrn_radiation_type MoK\a
_diffrn_radiation_wavelength 0.71073
_diffrn_reflns_av_R_equivalents 0.0208
_diffrn_reflns_av_unetI/netI 0.0238
_diffrn_reflns_Laue_measured_fraction_full 0.998
_diffrn_reflns_Laue_measured_fraction_max 0.998
_diffrn_reflns_limit_h_max 11
_diffrn_reflns_limit_h_min -11
_diffrn_reflns_limit_k_max 14
_diffrn_reflns_limit_k_min -14
_diffrn_reflns_limit_l_max 28
_diffrn_reflns_limit_l_min -28
_diffrn_reflns_number 25832
_diffrn_reflns_point_group_measured_fraction_full 0.998
_diffrn_reflns_point_group_measured_fraction_max 0.998
_diffrn_reflns_theta_full 25.000
_diffrn_reflns_theta_max 25.000
_diffrn_reflns_theta_min 1.720
_diffrn_standards_number 0
_exptl_absorpt_coefficient_mu 1.250
_exptl_absorpt_correction_T_max 0.7458
_exptl_absorpt_correction_T_min 0.5763
_exptl_absorpt_correction_type multi-scan
_exptl_absorpt_process_details
;
SADABS-2012/1 (Bruker,2012) was used for absorption correction.
wR2(int) was 0.0806 before and 0.0309 after correction.
The Ratio of minimum to maximum transmission is 0.7727.
The \l/2 correction factor is 0.0015.
;
_exptl_crystal_colour colourless
_exptl_crystal_colour_primary colourless
_exptl_crystal_density_diffrn 1.216
_exptl_crystal_description needle
_exptl_crystal_F_000 1016
_exptl_crystal_size_max 0.3
_exptl_crystal_size_mid 0.16
_exptl_crystal_size_min 0.16
_refine_diff_density_max 0.786
_refine_diff_density_min -0.513
_refine_diff_density_rms 0.055
_refine_ls_extinction_method none
_refine_ls_goodness_of_fit_ref 1.034
_refine_ls_hydrogen_treatment constr
_refine_ls_matrix_type full
_refine_ls_number_parameters 590
_refine_ls_number_reflns 9252
_refine_ls_number_restraints 142
_refine_ls_restrained_S_all 1.136
_refine_ls_R_factor_all 0.0460
_refine_ls_R_factor_gt 0.0403
_refine_ls_shift/su_max 0.001
_refine_ls_shift/su_mean 0.000
_refine_ls_structure_factor_coef Fsqd
_refine_ls_weighting_details 'w=1/[\s^2^(Fo^2^)+(0.0485P)^2^+2.8591P] where P=(Fo^2^+2Fc^2^)/3'
_refine_ls_weighting_scheme calc
_refine_ls_wR_factor_gt 0.0999
_refine_ls_wR_factor_ref 0.1031
_reflns_Friedel_coverage 0.000
_reflns_number_gt 8315
_reflns_number_total 9252
_reflns_threshold_expression 'I > 2\s(I)'
_cod_data_source_file c4dt00863d1.cif
_cod_data_source_block 1_ph13003_0m
_cod_depositor_comments 'Adding full bibliography for 7030936--7030940.cif.'
_cod_database_code 7030936
_shelx_space_group_comment
;
The symmetry employed for this shelxl refinement is uniquely defined
by the following loop, which should always be used as a source of
symmetry information in preference to the above space-group names.
They are only intended as comments.
;
_olex2_refinement_description
;
1. Fixed Uiso
 At 1.2 times of:
  All C(H) groups, All C(H,H) groups
 At 1.5 times of:
  All C(H,H,H) groups
2. Shared sites
{C45A, C45B}
3. Restrained distances
 C33-C32 = C34-C33 = C35-C34 = C36-C35
 1.39 with sigma of 0.005
4. Uiso/Uaniso restraints and constraints
C26 \\sim C27 \\sim C28 \\sim C29 \\sim C30 \\sim C31: within 1.7A with sigma
of 0.02 and sigma for terminal atoms of 0.04
Uanis(C39) \\sim Ueq, Uanis(C40) \\sim Ueq, Uanis(C41) \\sim Ueq, Uanis(C42)
\\sim Ueq, Uanis(C43) \\sim Ueq, Uanis(C25) \\sim Ueq, Uanis(C24) \\sim Ueq,
Uanis(C23) \\sim Ueq: with sigma of 0.003 and sigma for terminal atoms of 0.01
Uanis(C30) \\sim Ueq, Uanis(C29) \\sim Ueq, Uanis(C28) \\sim Ueq, Uanis(C27)
\\sim Ueq: with sigma of 0.004 and sigma for terminal atoms of 0.01
Uanis(C44A) \\sim Ueq, Uanis(C46B) \\sim Ueq, Uanis(C44B) \\sim Ueq,
Uanis(C46A) \\sim Ueq: with sigma of 0.005 and sigma for terminal atoms of 0.01
Uanis(C50) \\sim Ueq: with sigma of 0.001 and sigma for terminal atoms of 0.01
Uanis(C45A) = Uanis(C45B)
5. Others
 Sof(C44B)=Sof(H44B)=Sof(C45B)=Sof(H45D)=Sof(H45E)=Sof(H45F)=Sof(C46B)=
 Sof(H46D)=Sof(H46E)=Sof(H46F)=1-FVAR(1)
 Sof(C44A)=Sof(H44A)=Sof(C45A)=Sof(H45A)=Sof(H45B)=Sof(H45C)=Sof(C46A)=
 Sof(H46A)=Sof(H46B)=Sof(H46C)=FVAR(1)
6.a Ternary CH refined with riding coordinates:
 C23(H23), C44A(H44A), C44B(H44B)
6.b Secondary CH2 refined with riding coordinates:
 C47(H47A,H47B), C51(H51A,H51B)
6.c Aromatic/amide H refined with riding coordinates:
 C2(H2), C3(H3), C6(H6), C7(H7), C8(H8), C9(H9), C10(H10), C12(H12), C13(H13),
 C14(H14), C15(H15), C16(H16), C18(H18), C19(H19), C21(H21), C22(H22), C27(H27),
  C28(H28), C29(H29), C30(H30), C31(H31), C33(H33), C34(H34), C35(H35),
 C36(H36), C37(H37), C39(H39), C40(H40), C42(H42), C43(H43)
6.d Idealised Me refined as rotating group:
 C24(H24A,H24B,H24C), C25(H25A,H25B,H25C), C48(H48A,H48B,H48C), C49(H49A,H49B,
 H49C), C52(H52A,H52B,H52C), C53(H53A,H53B,H53C), C54(H54A,H54B,H54C),
 C45A(H45A,H45B,H45C), C46A(H46A,H46B,H46C), C50(H50A,H50B,H50C), C45B(H45D,
 H45E,H45F), C46B(H46D,H46E,H46F)
;

loop_
_space_group_symop_operation_xyz
'x, y, z'
'-x, -y, -z'

loop_
_atom_site_label
_atom_site_type_symbol
_atom_site_fract_x
_atom_site_fract_y
_atom_site_fract_z
_atom_site_U_iso_or_equiv
_atom_site_adp_type
_atom_site_occupancy
_atom_site_site_symmetry_order
_atom_site_calc_flag
_atom_site_refinement_flags_posn
_atom_site_refinement_flags_adp
_atom_site_refinement_flags_occupancy
_atom_site_disorder_assembly
_atom_site_disorder_group
Y1 Y 0.45604(3) 0.45774(2) 0.25097(2) 0.02657(8) Uani 1 1 d . . . . .
P1 P 0.53029(8) 0.70525(6) 0.18383(3) 0.02896(16) Uani 1 1 d . . . . .
P2 P 0.18827(8) 0.60470(6) 0.36507(3) 0.03090(16) Uani 1 1 d . . . . .
Si1 Si 0.77329(11) 0.18494(8) 0.28820(5) 0.0562(3) Uani 1 1 d . . . . .
Si2 Si 0.36989(9) 0.25658(7) 0.15385(4) 0.03849(19) Uani 1 1 d . . . . .
N2 N 0.5575(2) 0.56833(18) 0.17931(9) 0.0302(5) Uani 1 1 d . . . . .
N1 N 0.3560(2) 0.65627(18) 0.27389(9) 0.0290(5) Uani 1 1 d . . . . .
N3 N 0.2856(3) 0.47835(18) 0.33920(10) 0.0357(5) Uani 1 1 d . . . . .
C1 C 0.4025(3) 0.7443(2) 0.24777(11) 0.0294(6) Uani 1 1 d . . . . .
C2 C 0.3387(3) 0.8455(2) 0.27862(12) 0.0377(7) Uani 1 1 d . . . . .
H2 H 0.3543 0.9182 0.2694 0.045 Uiso 1 1 calc R . . . .
C3 C 0.2470(3) 0.8194(2) 0.32603(12) 0.0377(7) Uani 1 1 d . . . . .
H3 H 0.1872 0.8708 0.3554 0.045 Uiso 1 1 calc R . . . .
C4 C 0.2610(3) 0.7032(2) 0.32147(11) 0.0301(6) Uani 1 1 d . . . . .
C5 C 0.4500(3) 0.7997(2) 0.12792(11) 0.0358(6) Uani 1 1 d . . . . .
C6 C 0.5367(4) 0.8061(3) 0.07569(13) 0.0540(9) Uani 1 1 d . . . . .
H6 H 0.6409 0.7655 0.0700 0.065 Uiso 1 1 calc R . . . .
C7 C 0.4712(5) 0.8713(3) 0.03215(15) 0.0706(12) Uani 1 1 d . . . . .
H7 H 0.5308 0.8747 -0.0036 0.085 Uiso 1 1 calc R . . . .
C8 C 0.3216(5) 0.9313(4) 0.03978(16) 0.0691(11) Uani 1 1 d . . . . .
H8 H 0.2775 0.9747 0.0092 0.083 Uiso 1 1 calc R . . . .
C9 C 0.2356(4) 0.9288(4) 0.09138(16) 0.0643(10) Uani 1 1 d . . . . .
H9 H 0.1323 0.9726 0.0970 0.077 Uiso 1 1 calc R . . . .
C10 C 0.2990(4) 0.8624(3) 0.13544(14) 0.0468(7) Uani 1 1 d . . . . .
H10 H 0.2386 0.8598 0.1711 0.056 Uiso 1 1 calc R . . . .
C11 C 0.6961(3) 0.7363(2) 0.18762(12) 0.0354(6) Uani 1 1 d . . . . .
C12 C 0.8156(4) 0.6490(3) 0.20489(14) 0.0478(8) Uani 1 1 d . . . . .
H12 H 0.8114 0.5722 0.2125 0.057 Uiso 1 1 calc R . . . .
C13 C 0.9412(4) 0.6717(4) 0.21125(18) 0.0667(10) Uani 1 1 d . . . . .
H13 H 1.0232 0.6109 0.2230 0.080 Uiso 1 1 calc R . . . .
C14 C 0.9462(5) 0.7828(4) 0.2004(2) 0.0762(13) Uani 1 1 d . . . . .
H14 H 1.0316 0.7992 0.2054 0.091 Uiso 1 1 calc R . . . .
C15 C 0.8293(5) 0.8706(4) 0.1826(2) 0.0734(12) Uani 1 1 d . . . . .
H15 H 0.8349 0.9469 0.1746 0.088 Uiso 1 1 calc R . . . .
C16 C 0.7039(4) 0.8484(3) 0.17616(16) 0.0534(9) Uani 1 1 d . . . . .
H16 H 0.6228 0.9094 0.1640 0.064 Uiso 1 1 calc R . . . .
C17 C 0.6423(3) 0.5055(2) 0.12936(11) 0.0294(6) Uani 1 1 d . . . . .
C18 C 0.7755(3) 0.4166(3) 0.13225(12) 0.0386(6) Uani 1 1 d . . . . .
H18 H 0.8126 0.3999 0.1668 0.046 Uiso 1 1 calc R . . . .
C19 C 0.8564(3) 0.3507(3) 0.08494(13) 0.0437(7) Uani 1 1 d . . . . .
H19 H 0.9470 0.2890 0.0881 0.052 Uiso 1 1 calc R . . . .
C20 C 0.8078(3) 0.3734(3) 0.03365(12) 0.0368(6) Uani 1 1 d . . . . .
C21 C 0.6740(3) 0.4607(3) 0.03132(13) 0.0425(7) Uani 1 1 d . . . . .
H21 H 0.6378 0.4776 -0.0034 0.051 Uiso 1 1 calc R . . . .
C22 C 0.5899(3) 0.5252(3) 0.07855(12) 0.0383(6) Uani 1 1 d . . . . .
H22 H 0.4960 0.5830 0.0759 0.046 Uiso 1 1 calc R . . . .
C23 C 0.8999(4) 0.3073(3) -0.01918(13) 0.0479(8) Uani 1 1 d . U . . .
H23 H 0.8305 0.3093 -0.0452 0.057 Uiso 1 1 calc R . . . .
C24 C 0.9863(5) 0.1808(3) -0.00730(18) 0.0795(13) Uani 1 1 d . U . . .
H24A H 1.0623 0.1767 0.0149 0.119 Uiso 1 1 calc GR . . . .
H24B H 1.0342 0.1411 -0.0430 0.119 Uiso 1 1 calc GR . . . .
H24C H 0.9184 0.1425 0.0139 0.119 Uiso 1 1 calc GR . . . .
C25 C 1.0064(5) 0.3689(4) -0.04918(18) 0.0853(14) Uani 1 1 d . U . . .
H25A H 0.9495 0.4492 -0.0597 0.128 Uiso 1 1 calc GR . . . .
H25B H 1.0651 0.3265 -0.0832 0.128 Uiso 1 1 calc GR . . . .
H25C H 1.0732 0.3708 -0.0239 0.128 Uiso 1 1 calc GR . . . .
C26 C 0.2031(3) 0.6262(2) 0.43597(12) 0.0398(7) Uani 1 1 d . . . . .
C27 C 0.0881(4) 0.6332(4) 0.48077(14) 0.0696(11) Uani 1 1 d . U . . .
H27 H -0.0039 0.6310 0.4741 0.084 Uiso 1 1 calc R . . . .
C28 C 0.1066(6) 0.6432(5) 0.53457(19) 0.1001(16) Uani 1 1 d . U . . .
H28 H 0.0294 0.6443 0.5655 0.120 Uiso 1 1 calc R . . . .
C29 C 0.2354(7) 0.6515(4) 0.5435(2) 0.0935(15) Uani 1 1 d . U . . .
H29 H 0.2448 0.6633 0.5808 0.112 Uiso 1 1 calc R . . . .
C30 C 0.3546(6) 0.6435(4) 0.5000(2) 0.0801(12) Uani 1 1 d . U . . .
H30 H 0.4455 0.6469 0.5073 0.096 Uiso 1 1 calc R . . . .
C31 C 0.3366(5) 0.6304(3) 0.44529(15) 0.0583(9) Uani 1 1 d . . . . .
H31 H 0.4160 0.6244 0.4146 0.070 Uiso 1 1 calc R . . . .
C32 C -0.0080(3) 0.6454(2) 0.36378(12) 0.0386(6) Uani 1 1 d D . . . .
C33 C -0.0982(3) 0.7605(3) 0.36699(17) 0.0590(10) Uani 1 1 d D . . . .
H33 H -0.0573 0.8190 0.3712 0.071 Uiso 1 1 calc R . . . .
C34 C -0.2474(3) 0.7926(3) 0.36423(19) 0.0709(12) Uani 1 1 d D . . . .
H34 H -0.3081 0.8727 0.3670 0.085 Uiso 1 1 calc R . . . .
C35 C -0.3092(4) 0.7104(3) 0.35751(18) 0.0688(11) Uani 1 1 d D . . . .
H35 H -0.4127 0.7327 0.3571 0.083 Uiso 1 1 calc R . . . .
C36 C -0.2197(5) 0.5958(4) 0.3514(2) 0.0846(14) Uani 1 1 d D . . . .
H36 H -0.2604 0.5383 0.3456 0.102 Uiso 1 1 calc R . . . .
C37 C -0.0696(4) 0.5634(4) 0.35387(19) 0.0688(11) Uani 1 1 d . . . . .
H37 H -0.0079 0.4839 0.3487 0.083 Uiso 1 1 calc R . . . .
C38 C 0.2792(3) 0.3725(2) 0.36893(13) 0.0406(7) Uani 1 1 d . . . . .
C39 C 0.2435(4) 0.2921(3) 0.34198(16) 0.0548(9) Uani 1 1 d . U . . .
H39 H 0.2211 0.3090 0.3049 0.066 Uiso 1 1 calc R . . . .
C40 C 0.2403(5) 0.1872(3) 0.36922(19) 0.0712(11) Uani 1 1 d . U . . .
H40 H 0.2178 0.1331 0.3496 0.085 Uiso 1 1 calc R . . . .
C41 C 0.2681(5) 0.1590(3) 0.42252(19) 0.0736(11) Uani 1 1 d . U . . .
C42 C 0.3067(5) 0.2371(3) 0.44861(18) 0.0700(11) Uani 1 1 d . U . . .
H42 H 0.3293 0.2190 0.4857 0.084 Uiso 1 1 calc R . . . .
C43 C 0.3135(4) 0.3427(3) 0.42211(15) 0.0543(8) Uani 1 1 d . U . . .
H43 H 0.3421 0.3941 0.4411 0.065 Uiso 1 1 calc R . . . .
C47 C 0.6697(3) 0.3423(3) 0.29251(14) 0.0449(7) Uani 1 1 d . . . . .
H47A H 0.7452 0.3803 0.2789 0.054 Uiso 1 1 calc R . . . .
H47B H 0.6390 0.3573 0.3334 0.054 Uiso 1 1 calc R . . . .
C48 C 0.6401(5) 0.1020(4) 0.2934(2) 0.0802(13) Uani 1 1 d . . . . .
H48A H 0.5735 0.1161 0.3300 0.120 Uiso 1 1 calc GR . . . .
H48B H 0.6962 0.0180 0.2899 0.120 Uiso 1 1 calc GR . . . .
H48C H 0.5813 0.1286 0.2630 0.120 Uiso 1 1 calc GR . . . .
C49 C 0.9031(4) 0.1481(3) 0.2185(2) 0.0729(12) Uani 1 1 d . . . . .
H49A H 0.8450 0.1664 0.1878 0.109 Uiso 1 1 calc GR . . . .
H49B H 0.9622 0.0645 0.2184 0.109 Uiso 1 1 calc GR . . . .
H49C H 0.9697 0.1942 0.2129 0.109 Uiso 1 1 calc GR . . . .
C51 C 0.3341(3) 0.3917(3) 0.19050(13) 0.0414(7) Uani 1 1 d . . . . .
H51A H 0.2332 0.4059 0.2128 0.050 Uiso 1 1 calc R . . . .
H51B H 0.3210 0.4520 0.1597 0.050 Uiso 1 1 calc R . . . .
C52 C 0.3194(4) 0.1440(3) 0.20369(17) 0.0603(9) Uani 1 1 d . . . . .
H52A H 0.3854 0.1201 0.2318 0.090 Uiso 1 1 calc GR . . . .
H52B H 0.3303 0.0757 0.1825 0.090 Uiso 1 1 calc GR . . . .
H52C H 0.2161 0.1774 0.2228 0.090 Uiso 1 1 calc GR . . . .
C53 C 0.5694(4) 0.1903(3) 0.12139(15) 0.0530(8) Uani 1 1 d . . . . .
H53A H 0.5976 0.2453 0.0932 0.079 Uiso 1 1 calc GR . . . .
H53B H 0.5841 0.1175 0.1031 0.079 Uiso 1 1 calc GR . . . .
H53C H 0.6313 0.1733 0.1508 0.079 Uiso 1 1 calc GR . . . .
C54 C 0.2575(4) 0.2799(4) 0.09636(19) 0.0710(11) Uani 1 1 d . . . . .
H54A H 0.1530 0.3231 0.1110 0.107 Uiso 1 1 calc GR . . . .
H54B H 0.2662 0.2038 0.0829 0.107 Uiso 1 1 calc GR . . . .
H54C H 0.2946 0.3249 0.0651 0.107 Uiso 1 1 calc GR . . . .
C44A C 0.2414(10) 0.0430(6) 0.4438(4) 0.061(2) Uani 0.610(13) 1 d . U P A 1
H44A H 0.1708 0.0274 0.4231 0.073 Uiso 0.610(13) 1 calc R . P A 1
C45A C 0.3909(6) -0.0504(4) 0.4338(3) 0.119(2) Uani 0.610(13) 1 d . . P A 1
H45A H 0.4319 -0.0530 0.3934 0.178 Uiso 0.610(13) 1 calc GR . P A 1
H45B H 0.3812 -0.1264 0.4468 0.178 Uiso 0.610(13) 1 calc GR . P A 1
H45C H 0.4577 -0.0332 0.4547 0.178 Uiso 0.610(13) 1 calc GR . P A 1
C46A C 0.1822(11) 0.0512(7) 0.5074(4) 0.089(3) Uani 0.610(13) 1 d . U P A 1
H46A H 0.2573 0.0594 0.5270 0.133 Uiso 0.610(13) 1 calc GR . P A 1
H46B H 0.1602 -0.0200 0.5213 0.133 Uiso 0.610(13) 1 calc GR . P A 1
H46C H 0.0912 0.1194 0.5147 0.133 Uiso 0.610(13) 1 calc GR . P A 1
C50 C 0.8878(8) 0.1218(5) 0.3443(3) 0.142(3) Uani 1 1 d . U . . .
H50A H 0.9539 0.1663 0.3453 0.213 Uiso 1 1 calc GR . . . .
H50B H 0.9473 0.0398 0.3362 0.213 Uiso 1 1 calc GR . . . .
H50C H 0.8224 0.1261 0.3810 0.213 Uiso 1 1 calc GR . . . .
C44B C 0.2893(13) 0.0494(9) 0.4663(6) 0.055(3) Uani 0.390(13) 1 d . U P A 2
H44B H 0.3178 0.0600 0.5026 0.066 Uiso 0.390(13) 1 calc R . P A 2
C45B C 0.3909(6) -0.0504(4) 0.4338(3) 0.119(2) Uani 0.390(13) 1 d . . P A 2
H45D H 0.4663 -0.0265 0.4077 0.178 Uiso 0.390(13) 1 calc GR . P A 2
H45E H 0.3354 -0.0796 0.4123 0.178 Uiso 0.390(13) 1 calc GR . P A 2
H45F H 0.4397 -0.1126 0.4595 0.178 Uiso 0.390(13) 1 calc GR . P A 2
C46B C 0.1377(11) 0.0327(9) 0.4718(6) 0.058(4) Uani 0.390(13) 1 d . U P A 2
H46D H 0.0619 0.0936 0.4957 0.087 Uiso 0.390(13) 1 calc GR . P A 2
H46E H 0.1439 -0.0446 0.4889 0.087 Uiso 0.390(13) 1 calc GR . P A 2
H46F H 0.1106 0.0385 0.4343 0.087 Uiso 0.390(13) 1 calc GR . P A 2

loop_
_atom_site_aniso_label
_atom_site_aniso_U_11
_atom_site_aniso_U_22
_atom_site_aniso_U_33
_atom_site_aniso_U_23
_atom_site_aniso_U_13
_atom_site_aniso_U_12
Y1 0.02876(14) 0.01797(13) 0.02975(14) -0.00244(9) 0.00313(10) -0.00771(10)
P1 0.0343(4) 0.0238(3) 0.0260(3) -0.0019(3) 0.0072(3) -0.0126(3)
P2 0.0332(4) 0.0235(3) 0.0297(4) 0.0010(3) 0.0082(3) -0.0092(3)
Si1 0.0595(6) 0.0339(5) 0.0718(7) -0.0049(4) -0.0320(5) 0.0001(4)
Si2 0.0353(4) 0.0371(4) 0.0492(5) -0.0030(4) -0.0111(4) -0.0173(3)
N2 0.0347(12) 0.0252(11) 0.0279(11) -0.0042(9) 0.0070(9) -0.0123(9)
N1 0.0339(12) 0.0224(11) 0.0263(11) -0.0002(8) 0.0066(9) -0.0104(9)
N3 0.0388(13) 0.0215(11) 0.0395(13) 0.0006(9) 0.0101(10) -0.0101(10)
C1 0.0342(14) 0.0238(13) 0.0271(13) 0.0006(10) 0.0047(11) -0.0115(11)
C2 0.0501(17) 0.0204(13) 0.0377(15) -0.0035(11) 0.0095(13) -0.0142(12)
C3 0.0476(17) 0.0238(13) 0.0337(15) -0.0063(11) 0.0112(12) -0.0104(12)
C4 0.0335(14) 0.0225(12) 0.0278(13) -0.0005(10) 0.0069(11) -0.0080(11)
C5 0.0461(17) 0.0278(14) 0.0310(14) 0.0002(11) 0.0027(12) -0.0145(12)
C6 0.062(2) 0.0428(18) 0.0386(17) 0.0058(14) 0.0107(15) -0.0072(16)
C7 0.098(3) 0.058(2) 0.0354(19) 0.0115(16) 0.0070(19) -0.013(2)
C8 0.090(3) 0.062(2) 0.045(2) 0.0113(17) -0.020(2) -0.012(2)
C9 0.058(2) 0.071(3) 0.059(2) 0.0063(19) -0.0168(18) -0.0137(19)
C10 0.0466(18) 0.0537(19) 0.0406(17) 0.0045(14) -0.0054(14) -0.0200(15)
C11 0.0379(15) 0.0348(15) 0.0329(14) -0.0106(12) 0.0116(12) -0.0185(12)
C12 0.0480(18) 0.0462(18) 0.0521(19) -0.0063(15) -0.0043(15) -0.0207(15)
C13 0.048(2) 0.078(3) 0.077(3) -0.015(2) -0.0083(19) -0.0229(19)
C14 0.057(2) 0.097(3) 0.091(3) -0.032(3) 0.011(2) -0.052(3)
C15 0.070(3) 0.060(2) 0.101(3) -0.017(2) 0.012(2) -0.046(2)
C16 0.0515(19) 0.0395(17) 0.070(2) -0.0095(16) 0.0102(17) -0.0248(15)
C17 0.0308(14) 0.0271(13) 0.0298(14) -0.0067(10) 0.0075(11) -0.0143(11)
C18 0.0360(15) 0.0427(16) 0.0359(15) -0.0107(12) -0.0029(12) -0.0111(13)
C19 0.0280(14) 0.0466(18) 0.0499(18) -0.0162(14) 0.0004(13) -0.0045(13)
C20 0.0338(15) 0.0430(16) 0.0347(15) -0.0119(12) 0.0038(12) -0.0167(13)
C21 0.0455(17) 0.0470(17) 0.0325(15) -0.0083(13) -0.0048(13) -0.0118(14)
C22 0.0364(15) 0.0373(15) 0.0345(15) -0.0066(12) -0.0014(12) -0.0052(12)
C23 0.0435(15) 0.0543(17) 0.0415(15) -0.0172(13) -0.0006(12) -0.0107(13)
C24 0.095(3) 0.056(2) 0.068(3) -0.031(2) 0.000(2) -0.002(2)
C25 0.090(3) 0.091(3) 0.062(2) -0.028(2) 0.043(2) -0.037(3)
C26 0.0532(18) 0.0257(14) 0.0303(15) 0.0029(11) 0.0020(13) -0.0066(13)
C27 0.061(2) 0.081(2) 0.0335(16) 0.0117(16) 0.0027(15) 0.0075(17)
C28 0.097(3) 0.113(3) 0.048(2) 0.002(2) -0.004(2) 0.012(2)
C29 0.122(3) 0.088(3) 0.053(2) -0.013(2) -0.026(2) -0.006(2)
C30 0.109(3) 0.059(2) 0.082(2) 0.0123(19) -0.045(2) -0.029(2)
C31 0.088(3) 0.051(2) 0.048(2) 0.0122(16) -0.0187(18) -0.0388(19)
C32 0.0362(15) 0.0337(15) 0.0426(16) 0.0006(12) 0.0028(12) -0.0130(12)
C33 0.0412(18) 0.0391(18) 0.092(3) 0.0120(18) -0.0059(18) -0.0143(15)
C34 0.0413(19) 0.052(2) 0.106(3) 0.026(2) -0.008(2) -0.0091(17)
C35 0.042(2) 0.078(3) 0.084(3) 0.004(2) -0.0090(19) -0.020(2)
C36 0.062(3) 0.083(3) 0.120(4) -0.019(3) -0.016(3) -0.034(2)
C37 0.054(2) 0.055(2) 0.097(3) -0.014(2) -0.012(2) -0.0165(18)
C38 0.0388(16) 0.0239(14) 0.0474(17) 0.0029(12) 0.0161(13) -0.0094(12)
C39 0.0683(19) 0.0384(15) 0.0560(17) -0.0014(13) 0.0105(15) -0.0268(14)
C40 0.085(2) 0.0463(17) 0.081(2) -0.0022(16) 0.0148(18) -0.0365(16)
C41 0.082(2) 0.0455(17) 0.080(2) 0.0095(16) 0.0169(18) -0.0245(16)
C42 0.074(2) 0.0531(18) 0.068(2) 0.0210(16) -0.0023(17) -0.0130(16)
C43 0.0571(17) 0.0392(15) 0.0599(18) 0.0125(14) -0.0049(14) -0.0139(13)
C47 0.0446(17) 0.0365(16) 0.0514(19) -0.0032(14) -0.0129(14) -0.0080(14)
C48 0.102(3) 0.054(2) 0.080(3) 0.003(2) 0.008(2) -0.034(2)
C49 0.045(2) 0.048(2) 0.120(4) -0.022(2) -0.004(2) -0.0096(17)
C51 0.0425(16) 0.0365(16) 0.0479(18) 0.0012(13) -0.0070(14) -0.0176(13)
C52 0.067(2) 0.049(2) 0.075(3) -0.0046(18) -0.0041(19) -0.0363(18)
C53 0.0467(19) 0.054(2) 0.059(2) -0.0059(16) -0.0063(16) -0.0194(16)
C54 0.064(2) 0.073(3) 0.085(3) -0.019(2) -0.037(2) -0.017(2)
C44A 0.084(4) 0.046(3) 0.061(4) 0.009(3) -0.014(3) -0.035(3)
C45A 0.113(4) 0.043(2) 0.170(6) 0.017(3) 0.027(4) -0.021(3)
C46A 0.111(6) 0.067(4) 0.081(6) 0.019(4) 0.014(5) -0.041(4)
C50 0.174(5) 0.083(3) 0.145(5) -0.022(3) -0.115(4) 0.036(3)
C44B 0.062(5) 0.044(4) 0.065(5) 0.016(3) -0.018(4) -0.026(3)
C45B 0.113(4) 0.043(2) 0.170(6) 0.017(3) 0.027(4) -0.021(3)
C46B 0.056(5) 0.054(5) 0.073(7) 0.033(5) -0.013(4) -0.038(4)

loop_
_atom_type_symbol
_atom_type_description
_atom_type_scat_dispersion_real
_atom_type_scat_dispersion_imag
_atom_type_scat_source
C C 0.0033 0.0016 'International Tables Vol C Tables 4.2.6.8 and 6.1.1.4'
H H 0.0000 0.0000 'International Tables Vol C Tables 4.2.6.8 and 6.1.1.4'
N N 0.0061 0.0033 'International Tables Vol C Tables 4.2.6.8 and 6.1.1.4'
Si Si 0.0817 0.0704 'International Tables Vol C Tables 4.2.6.8 and 6.1.1.4'
P P 0.1023 0.0942 'International Tables Vol C Tables 4.2.6.8 and 6.1.1.4'
Y Y -2.7962 3.5667 'International Tables Vol C Tables 4.2.6.8 and 6.1.1.4'

loop_
_geom_angle_atom_site_label_1
_geom_angle_atom_site_label_2
_geom_angle_atom_site_label_3
_geom_angle
N2 Y1 N3 141.96(7)
N2 Y1 C47 102.51(10)
N2 Y1 C51 95.07(9)
N1 Y1 N2 70.78(7)
N1 Y1 N3 71.18(7)
N1 Y1 C47 115.81(9)
N1 Y1 C51 116.88(9)
N3 Y1 C47 93.88(10)
C51 Y1 N3 101.87(10)
C51 Y1 C47 127.31(10)
N2 P1 C1 103.33(11)
N2 P1 C5 116.23(12)
N2 P1 C11 113.72(13)
C1 P1 C5 108.21(13)
C1 P1 C11 109.63(12)
C11 P1 C5 105.57(13)
N3 P2 C4 104.22(11)
N3 P2 C26 116.45(13)
N3 P2 C32 113.69(13)
C4 P2 C26 106.40(13)
C4 P2 C32 109.61(13)
C26 P2 C32 106.13(14)
C47 Si1 C48 109.77(18)
C47 Si1 C49 111.28(17)
C47 Si1 C50 115.3(2)
C48 Si1 C49 107.07(19)
C50 Si1 C48 106.3(3)
C50 Si1 C49 106.7(3)
C51 Si2 C52 111.00(16)
C51 Si2 C53 112.12(15)
C51 Si2 C54 112.60(16)
C53 Si2 C52 107.47(17)
C53 Si2 C54 107.32(18)
C54 Si2 C52 105.99(19)
P1 N2 Y1 123.59(11)
C17 N2 Y1 115.44(15)
C17 N2 P1 120.93(17)
C1 N1 Y1 126.52(16)
C4 N1 Y1 126.90(16)
C4 N1 C1 105.5(2)
P2 N3 Y1 121.78(11)
C38 N3 Y1 116.91(16)
C38 N3 P2 121.26(18)
N1 C1 P1 114.72(18)
N1 C1 C2 111.0(2)
C2 C1 P1 134.3(2)
C1 C2 H2 126.9
C1 C2 C3 106.3(2)
C3 C2 H2 126.9
C2 C3 H3 127.0
C4 C3 C2 106.0(2)
C4 C3 H3 127.0
N1 C4 P2 114.92(18)
N1 C4 C3 111.2(2)
C3 C4 P2 133.8(2)
C6 C5 P1 120.7(2)
C10 C5 P1 120.4(2)
C10 C5 C6 118.8(3)
C5 C6 H6 120.1
C7 C6 C5 119.8(3)
C7 C6 H6 120.1
C6 C7 H7 119.6
C8 C7 C6 120.8(3)
C8 C7 H7 119.6
C7 C8 H8 120.0
C9 C8 C7 120.0(3)
C9 C8 H8 120.0
C8 C9 H9 120.0
C8 C9 C10 120.0(4)
C10 C9 H9 120.0
C5 C10 H10 119.8
C9 C10 C5 120.5(3)
C9 C10 H10 119.8
C12 C11 P1 119.5(2)
C12 C11 C16 119.0(3)
C16 C11 P1 121.4(2)
C11 C12 H12 119.6
C11 C12 C13 120.9(3)
C13 C12 H12 119.6
C12 C13 H13 120.3
C14 C13 C12 119.3(4)
C14 C13 H13 120.3
C13 C14 H14 119.6
C15 C14 C13 120.7(3)
C15 C14 H14 119.6
C14 C15 H15 119.9
C14 C15 C16 120.2(4)
C16 C15 H15 119.9
C11 C16 H16 120.1
C15 C16 C11 119.9(4)
C15 C16 H16 120.1
C18 C17 N2 119.7(2)
C18 C17 C22 117.9(2)
C22 C17 N2 122.2(2)
C17 C18 H18 119.6
C17 C18 C19 120.8(3)
C19 C18 H18 119.6
C18 C19 H19 119.3
C20 C19 C18 121.4(3)
C20 C19 H19 119.3
C19 C20 C23 121.9(3)
C21 C20 C19 117.5(3)
C21 C20 C23 120.6(3)
C20 C21 H21 119.1
C20 C21 C22 121.8(3)
C22 C21 H21 119.1
C17 C22 C21 120.5(3)
C17 C22 H22 119.8
C21 C22 H22 119.8
C20 C23 H23 108.0
C24 C23 C20 113.4(3)
C24 C23 H23 108.0
C24 C23 C25 109.6(3)
C25 C23 C20 109.7(3)
C25 C23 H23 108.0
C23 C24 H24A 109.5
C23 C24 H24B 109.5
C23 C24 H24C 109.5
H24A C24 H24B 109.5
H24A C24 H24C 109.5
H24B C24 H24C 109.5
C23 C25 H25A 109.5
C23 C25 H25B 109.5
C23 C25 H25C 109.5
H25A C25 H25B 109.5
H25A C25 H25C 109.5
H25B C25 H25C 109.5
C27 C26 P2 122.0(3)
C31 C26 P2 117.7(2)
C31 C26 C27 120.2(3)
C26 C27 H27 119.9
C28 C27 C26 120.2(4)
C28 C27 H27 119.9
C27 C28 H28 120.2
C29 C28 C27 119.6(5)
C29 C28 H28 120.2
C28 C29 H29 118.9
C28 C29 C30 122.1(4)
C30 C29 H29 118.9
C29 C30 H30 121.0
C29 C30 C31 118.0(5)
C31 C30 H30 121.0
C26 C31 C30 119.7(4)
C26 C31 H31 120.2
C30 C31 H31 120.2
C33 C32 P2 120.6(2)
C33 C32 C37 117.7(3)
C37 C32 P2 121.3(2)
C32 C33 H33 119.5
C32 C33 C34 120.9(3)
C34 C33 H33 119.5
C33 C34 H34 119.5
C35 C34 C33 120.9(3)
C35 C34 H34 119.5
C34 C35 H35 120.5
C36 C35 C34 119.0(3)
C36 C35 H35 120.5
C35 C36 H36 119.9
C35 C36 C37 120.2(4)
C37 C36 H36 119.9
C32 C37 H37 119.5
C36 C37 C32 121.0(4)
C36 C37 H37 119.5
C39 C38 N3 119.0(3)
C43 C38 N3 123.4(3)
C43 C38 C39 117.5(3)
C38 C39 H39 119.9
C40 C39 C38 120.3(4)
C40 C39 H39 119.9
C39 C40 H40 118.7
C41 C40 C39 122.7(4)
C41 C40 H40 118.7
C40 C41 C42 117.0(3)
C40 C41 C44A 111.1(5)
C40 C41 C44B 139.0(7)
C42 C41 C44A 131.8(5)
C42 C41 C44B 103.6(6)
C41 C42 H42 119.1
C41 C42 C43 121.8(4)
C43 C42 H42 119.1
C38 C43 C42 120.6(4)
C38 C43 H43 119.7
C42 C43 H43 119.7
Y1 C47 H47A 105.0
Y1 C47 H47B 105.0
Si1 C47 Y1 129.34(16)
Si1 C47 H47A 105.0
Si1 C47 H47B 105.0
H47A C47 H47B 105.8
Si1 C48 H48A 109.5
Si1 C48 H48B 109.5
Si1 C48 H48C 109.5
H48A C48 H48B 109.5
H48A C48 H48C 109.5
H48B C48 H48C 109.5
Si1 C49 H49A 109.5
Si1 C49 H49B 109.5
Si1 C49 H49C 109.5
H49A C49 H49B 109.5
H49A C49 H49C 109.5
H49B C49 H49C 109.5
Y1 C51 H51A 103.1
Y1 C51 H51B 103.1
Si2 C51 Y1 136.27(16)
Si2 C51 H51A 103.1
Si2 C51 H51B 103.1
H51A C51 H51B 105.1
Si2 C52 H52A 109.5
Si2 C52 H52B 109.5
Si2 C52 H52C 109.5
H52A C52 H52B 109.5
H52A C52 H52C 109.5
H52B C52 H52C 109.5
Si2 C53 H53A 109.5
Si2 C53 H53B 109.5
Si2 C53 H53C 109.5
H53A C53 H53B 109.5
H53A C53 H53C 109.5
H53B C53 H53C 109.5
Si2 C54 H54A 109.5
Si2 C54 H54B 109.5
Si2 C54 H54C 109.5
H54A C54 H54B 109.5
H54A C54 H54C 109.5
H54B C54 H54C 109.5
C41 C44A H44A 111.2
C45A C44A C41 105.7(5)
C45A C44A H44A 111.2
C45A C44A C46A 109.1(8)
C46A C44A C41 108.4(6)
C46A C44A H44A 111.2
C44A C45A H45A 109.5
C44A C45A H45B 109.5
C44A C45A H45C 109.5
H45A C45A H45B 109.5
H45A C45A H45C 109.5
H45B C45A H45C 109.5
C44A C46A H46A 109.5
C44A C46A H46B 109.5
C44A C46A H46C 109.5
H46A C46A H46B 109.5
H46A C46A H46C 109.5
H46B C46A H46C 109.5
Si1 C50 H50A 109.5
Si1 C50 H50B 109.5
Si1 C50 H50C 109.5
H50A C50 H50B 109.5
H50A C50 H50C 109.5
H50B C50 H50C 109.5
C41 C44B H44B 115.4
C46B C44B C41 100.5(9)
C46B C44B H44B 115.4
C44B C46B H46D 109.5
C44B C46B H46E 109.5
C44B C46B H46F 109.5
H46D C46B H46E 109.5
H46D C46B H46F 109.5
H46E C46B H46F 109.5

loop_
_geom_bond_atom_site_label_1
_geom_bond_atom_site_label_2
_geom_bond_distance
Y1 N2 2.374(2)
Y1 N1 2.345(2)
Y1 N3 2.409(2)
Y1 C47 2.412(3)
Y1 C51 2.394(3)
P1 N2 1.606(2)
P1 C1 1.772(3)
P1 C5 1.804(3)
P1 C11 1.802(3)
P2 N3 1.609(2)
P2 C4 1.769(3)
P2 C26 1.794(3)
P2 C32 1.805(3)
Si1 C47 1.830(3)
Si1 C48 1.883(4)
Si1 C49 1.887(4)
Si1 C50 1.860(5)
Si2 C51 1.832(3)
Si2 C52 1.875(4)
Si2 C53 1.865(3)
Si2 C54 1.870(4)
N2 C17 1.437(3)
N1 C1 1.364(3)
N1 C4 1.358(3)
N3 C38 1.434(3)
C1 C2 1.384(4)
C2 H2 0.9500
C2 C3 1.396(4)
C3 H3 0.9500
C3 C4 1.387(4)
C5 C6 1.389(4)
C5 C10 1.385(4)
C6 H6 0.9500
C6 C7 1.377(5)
C7 H7 0.9500
C7 C8 1.368(6)
C8 H8 0.9500
C8 C9 1.366(5)
C9 H9 0.9500
C9 C10 1.384(5)
C10 H10 0.9500
C11 C12 1.379(4)
C11 C16 1.394(4)
C12 H12 0.9500
C12 C13 1.383(5)
C13 H13 0.9500
C13 C14 1.372(6)
C14 H14 0.9500
C14 C15 1.372(6)
C15 H15 0.9500
C15 C16 1.378(5)
C16 H16 0.9500
C17 C18 1.380(4)
C17 C22 1.387(4)
C18 H18 0.9500
C18 C19 1.396(4)
C19 H19 0.9500
C19 C20 1.380(4)
C20 C21 1.372(4)
C20 C23 1.524(4)
C21 H21 0.9500
C21 C22 1.394(4)
C22 H22 0.9500
C23 H23 1.0000
C23 C24 1.508(5)
C23 C25 1.523(5)
C24 H24A 0.9800
C24 H24B 0.9800
C24 H24C 0.9800
C25 H25A 0.9800
C25 H25B 0.9800
C25 H25C 0.9800
C26 C27 1.385(5)
C26 C31 1.380(5)
C27 H27 0.9500
C27 C28 1.367(6)
C28 H28 0.9500
C28 C29 1.352(8)
C29 H29 0.9500
C29 C30 1.390(7)
C30 H30 0.9500
C30 C31 1.395(6)
C31 H31 0.9500
C32 C33 1.371(3)
C32 C37 1.389(5)
C33 H33 0.9500
C33 C34 1.380(4)
C34 H34 0.9500
C34 C35 1.370(4)
C35 H35 0.9500
C35 C36 1.367(4)
C36 H36 0.9500
C36 C37 1.386(5)
C37 H37 0.9500
C38 C39 1.394(5)
C38 C43 1.374(5)
C39 H39 0.9500
C39 C40 1.391(5)
C40 H40 0.9500
C40 C41 1.355(6)
C41 C42 1.375(6)
C41 C44A 1.550(7)
C41 C44B 1.606(10)
C42 H42 0.9500
C42 C43 1.401(5)
C43 H43 0.9500
C47 H47A 0.9900
C47 H47B 0.9900
C48 H48A 0.9800
C48 H48B 0.9800
C48 H48C 0.9800
C49 H49A 0.9800
C49 H49B 0.9800
C49 H49C 0.9800
C51 H51A 0.9900
C51 H51B 0.9900
C52 H52A 0.9800
C52 H52B 0.9800
C52 H52C 0.9800
C53 H53A 0.9800
C53 H53B 0.9800
C53 H53C 0.9800
C54 H54A 0.9800
C54 H54B 0.9800
C54 H54C 0.9800
C44A H44A 1.0000
C44A C45A 1.495(9)
C44A C46A 1.533(13)
C45A H45A 0.9800
C45A H45B 0.9800
C45A H45C 0.9800
C46A H46A 0.9800
C46A H46B 0.9800
C46A H46C 0.9800
C50 H50A 0.9800
C50 H50B 0.9800
C50 H50C 0.9800
C44B H44B 1.0000
C44B C46B 1.539(17)
C46B H46D 0.9800
C46B H46E 0.9800
C46B H46F 0.9800

loop_
_geom_torsion_atom_site_label_1
_geom_torsion_atom_site_label_2
_geom_torsion_atom_site_label_3
_geom_torsion_atom_site_label_4
_geom_torsion
Y1 N2 C17 C18 -67.1(3)
Y1 N2 C17 C22 108.1(2)
Y1 N1 C1 P1 10.8(3)
Y1 N1 C1 C2 -168.40(19)
Y1 N1 C4 P2 -9.1(3)
Y1 N1 C4 C3 168.58(19)
Y1 N3 C38 C39 -57.9(3)
Y1 N3 C38 C43 118.9(3)
P1 N2 C17 C18 115.1(3)
P1 N2 C17 C22 -69.7(3)
P1 C1 C2 C3 -179.5(2)
P1 C5 C6 C7 174.8(3)
P1 C5 C10 C9 -175.7(3)
P1 C11 C12 C13 -176.4(3)
P1 C11 C16 C15 176.3(3)
P2 N3 C38 C39 124.6(3)
P2 N3 C38 C43 -58.6(4)
P2 C26 C27 C28 176.4(3)
P2 C26 C31 C30 -178.1(3)
P2 C32 C33 C34 177.9(3)
P2 C32 C37 C36 -178.3(4)
N2 P1 C1 N1 -3.2(2)
N2 P1 C1 C2 175.7(3)
N2 P1 C5 C6 -78.0(3)
N2 P1 C5 C10 98.5(3)
N2 P1 C11 C12 -21.2(3)
N2 P1 C11 C16 162.1(2)
N2 C17 C18 C19 177.0(3)
N2 C17 C22 C21 -178.6(3)
N1 C1 C2 C3 -0.5(3)
N3 P2 C4 N1 10.6(2)
N3 P2 C4 C3 -166.3(3)
N3 P2 C26 C27 -108.6(3)
N3 P2 C26 C31 68.5(3)
N3 P2 C32 C33 -159.2(3)
N3 P2 C32 C37 14.3(3)
N3 C38 C39 C40 178.3(3)
N3 C38 C43 C42 -179.2(3)
C1 P1 N2 Y1 -4.95(17)
C1 P1 N2 C17 172.6(2)
C1 P1 C5 C6 166.4(3)
C1 P1 C5 C10 -17.1(3)
C1 P1 C11 C12 93.9(2)
C1 P1 C11 C16 -82.8(3)
C1 N1 C4 P2 -177.90(19)
C1 N1 C4 C3 -0.3(3)
C1 C2 C3 C4 0.4(3)
C2 C3 C4 P2 177.0(2)
C2 C3 C4 N1 -0.1(3)
C4 P2 N3 Y1 -8.90(18)
C4 P2 N3 C38 168.5(2)
C4 P2 C26 C27 135.8(3)
C4 P2 C26 C31 -47.1(3)
C4 P2 C32 C33 -43.0(3)
C4 P2 C32 C37 130.4(3)
C4 N1 C1 P1 179.65(19)
C4 N1 C1 C2 0.5(3)
C5 P1 N2 Y1 -123.29(15)
C5 P1 N2 C17 54.3(2)
C5 P1 C1 N1 120.6(2)
C5 P1 C1 C2 -60.5(3)
C5 P1 C11 C12 -149.7(2)
C5 P1 C11 C16 33.5(3)
C5 C6 C7 C8 0.7(6)
C6 C5 C10 C9 0.9(5)
C6 C7 C8 C9 1.3(7)
C7 C8 C9 C10 -2.1(6)
C8 C9 C10 C5 1.1(6)
C10 C5 C6 C7 -1.8(5)
C11 P1 N2 Y1 113.81(15)
C11 P1 N2 C17 -68.6(2)
C11 P1 C1 N1 -124.7(2)
C11 P1 C1 C2 54.2(3)
C11 P1 C5 C6 49.1(3)
C11 P1 C5 C10 -134.4(2)
C11 C12 C13 C14 0.3(6)
C12 C11 C16 C15 -0.5(5)
C12 C13 C14 C15 -1.1(6)
C13 C14 C15 C16 1.1(7)
C14 C15 C16 C11 -0.3(6)
C16 C11 C12 C13 0.4(5)
C17 C18 C19 C20 1.2(5)
C18 C17 C22 C21 -3.3(4)
C18 C19 C20 C21 -2.2(5)
C18 C19 C20 C23 176.0(3)
C19 C20 C21 C22 0.4(5)
C19 C20 C23 C24 35.1(4)
C19 C20 C23 C25 -87.7(4)
C20 C21 C22 C17 2.4(5)
C21 C20 C23 C24 -146.7(3)
C21 C20 C23 C25 90.5(4)
C22 C17 C18 C19 1.6(4)
C23 C20 C21 C22 -177.8(3)
C26 P2 N3 Y1 -125.74(16)
C26 P2 N3 C38 51.7(3)
C26 P2 C4 N1 134.3(2)
C26 P2 C4 C3 -42.7(3)
C26 P2 C32 C33 71.5(3)
C26 P2 C32 C37 -115.0(3)
C26 C27 C28 C29 2.9(7)
C27 C26 C31 C30 -1.0(5)
C27 C28 C29 C30 -3.8(8)
C28 C29 C30 C31 2.2(7)
C29 C30 C31 C26 0.2(6)
C31 C26 C27 C28 -0.6(6)
C32 P2 N3 Y1 110.40(16)
C32 P2 N3 C38 -72.2(3)
C32 P2 C4 N1 -111.4(2)
C32 P2 C4 C3 71.7(3)
C32 P2 C26 C27 19.1(3)
C32 P2 C26 C31 -163.8(2)
C32 C33 C34 C35 -0.8(7)
C33 C32 C37 C36 -4.6(6)
C33 C34 C35 C36 -2.4(7)
C34 C35 C36 C37 2.0(7)
C35 C36 C37 C32 1.6(7)
C37 C32 C33 C34 4.2(6)
C38 C39 C40 C41 1.4(6)
C39 C38 C43 C42 -2.4(5)
C39 C40 C41 C42 -2.8(6)
C39 C40 C41 C44A 174.3(5)
C39 C40 C41 C44B -173.5(7)
C40 C41 C42 C43 1.6(6)
C40 C41 C44A C45A 96.8(7)
C40 C41 C44A C46A -146.3(8)
C40 C41 C44B C46B -60.0(12)
C41 C42 C43 C38 1.0(6)
C42 C41 C44A C45A -86.6(7)
C42 C41 C44A C46A 30.2(11)
C42 C41 C44B C46B 128.5(9)
C43 C38 C39 C40 1.3(5)
C48 Si1 C47 Y1 -40.2(3)
C49 Si1 C47 Y1 78.2(3)
C52 Si2 C51 Y1 78.7(3)
C53 Si2 C51 Y1 -41.5(3)
C54 Si2 C51 Y1 -162.7(2)
C44A C41 C42 C43 -174.8(5)
C44A C41 C44B C46B -36.5(10)
C50 Si1 C47 Y1 -160.2(3)
C44B C41 C42 C43 175.3(5)
C44B C41 C44A C45A -66.9(12)
C44B C41 C44A C46A 50.0(11)
